data_7704528
loop_
_publ_author_name
'Burt, Liam K.'
'Hill, Anthony F.'

_publ_section_title
;
 Heterobimetallic \m<sub>2</sub>-carbido complexes of platinum and
 tungsten.
;
_journal_issue 24
_journal_name_full 'Dalton transactions (Cambridge, England : 2003)'
_journal_page_first 8143
_journal_page_last 8161
_journal_paper_doi 10.1039/d0dt01617a
_journal_volume 49
_journal_year 2020
_chemical_formula_moiety 'C51 H59 B2 N12 O2 P Pt W'
_chemical_formula_sum 'C51 H59 B2 N12 O2 P Pt W'
_chemical_formula_weight 1303.63
_space_group_crystal_system triclinic
_space_group_IT_number 2
_space_group_name_Hall '-P 1'
_space_group_name_H-M_alt 'P -1'
_atom_sites_solution_hydrogens mixed
_atom_sites_solution_primary dual
_audit_creation_date 2020-04-17
_audit_creation_method
;
Olex2 1.3
(compiled 2020.02.04 svn.rd84adfe8 for OlexSys, GUI svn.r6032)
;
_audit_update_record
;
2020-04-18 deposited with the CCDC.	2020-05-29 downloaded from the CCDC.
;
_cell_angle_alpha 71.254(2)
_cell_angle_beta 79.943(2)
_cell_angle_gamma 82.947(2)
_cell_formula_units_Z 2
_cell_length_a 10.8902(2)
_cell_length_b 15.0338(4)
_cell_length_c 17.0497(4)
_cell_measurement_reflns_used 13801
_cell_measurement_temperature 150.00(10)
_cell_measurement_theta_max 73.6000
_cell_measurement_theta_min 5.2790
_cell_volume 2596.04(11)
_computing_cell_refinement 'CrysAlisPro 1.171.40.36a (Rigaku OD, 2018)'
_computing_data_collection 'CrysAlisPro 1.171.40.36a (Rigaku OD, 2018)'
_computing_data_reduction 'CrysAlisPro 1.171.40.36a (Rigaku OD, 2018)'
_computing_molecular_graphics 'Olex2 1.3 (Dolomanov et al., 2009)'
_computing_publication_material 'Olex2 1.3 (Dolomanov et al., 2009)'
_computing_structure_refinement 'SHELXL 2018/3 (Sheldrick, 2015)'
_computing_structure_solution 'ShelXT (Sheldrick, 2015)'
_diffrn_ambient_environment N~2~
_diffrn_ambient_temperature 150.00(10)
_diffrn_detector 'CCD plate'
_diffrn_detector_area_resol_mean 8.1297
_diffrn_detector_type EosS2
_diffrn_measured_fraction_theta_full 0.996
_diffrn_measured_fraction_theta_max 0.977
_diffrn_measurement_details
;
List of Runs (angles in degrees, time in seconds):

  # Type    Start    End  Width  t~exp~   \w     \q     \k     \f   Frames
#--------------------------------------------------------------------------
  1  \w    -63.00  31.00   1.00    1.00    --  -36.95  19.00-120.00   94
  2  \w     29.00  87.00   1.00    1.00    --   36.95-125.00-150.00   58
  3  \w      2.00  54.00   1.00    1.00    --   36.95 -38.00-150.00   52
  4  \w     16.00  76.00   1.00    1.00    --   36.95 -99.00  60.00   60
  5  \w    -33.00  65.00   1.00    1.00    --   36.95 -19.00  30.00   98
  6  \w    -30.00  53.00   1.00    1.00    --   36.95 -57.00 -30.00   83
  7  \w     49.00 106.00   1.00    1.00    --   36.95-160.00  27.00   57
  8  \w    -32.00  -3.00   1.00    1.00    --   36.95 -38.00-150.00   29
  9  \w     43.00  95.00   1.00    1.00    --  111.00 -25.00 -60.00   52
 10  \w     51.00 101.00   1.00    1.00    --  111.00 -92.00   0.00   50
 11  \w     48.00 126.00   1.00    1.00    --  111.00 -50.00 -30.00   78
 12  \w     52.00 117.00   1.00    1.00    --  111.00 -64.00-120.00   65
 13  \w     92.00 175.00   1.00    1.00    --  111.00  25.00-150.00   83
 14  \w    106.00 178.00   1.00    1.00    --  111.00  50.00-120.00   72
 15  \w     49.00 129.00   1.00    1.00    --  111.00 -64.00 150.00   80
 16  \w    117.00 170.00   1.00    1.00    --  111.00  77.00 -60.00   53
 17  \w     41.00 101.00   1.00    1.00    --  111.00-111.00 150.00   60
 18  \w     45.00 105.00   1.00    1.00    --  111.00 -38.00 150.00   60
 19  \w     69.00 109.00   1.00    1.00    --  111.00-111.00  90.00   40
 20  \w     60.00 109.00   1.00    1.00    --  111.00-111.00-180.00   49
 21  \w    102.00 136.00   1.00    1.00    --  111.00 -25.00 -60.00   34
 22  \w     41.00 133.00   1.00    1.00    --  111.00 -25.00-150.00   92
 23  \w    111.00 174.00   1.00    1.00    --  111.00  77.00 -90.00   63
 24  \w     79.00 108.00   1.00    1.00    --  111.00-111.00 -90.00   29
 25  \w     80.00 109.00   1.00    1.00    --  111.00-111.00   0.00   29
 26  \w     50.00  75.00   1.00    1.00    --  111.00-111.00   0.00   25
;
_diffrn_measurement_device 'four-circle diffractometer'
_diffrn_measurement_device_type 'SuperNova, Dual, Cu at home/near, EosS2'
_diffrn_measurement_method '\w scans'
_diffrn_orient_matrix_type 'CrysAlisPro convention (1999,Acta A55,543-557)'
_diffrn_orient_matrix_UB_11 -0.0122772000
_diffrn_orient_matrix_UB_12 0.0459527000
_diffrn_orient_matrix_UB_13 0.0700479000
_diffrn_orient_matrix_UB_21 -0.0459764000
_diffrn_orient_matrix_UB_22 -0.0917928000
_diffrn_orient_matrix_UB_23 0.0648569000
_diffrn_orient_matrix_UB_31 0.1359509000
_diffrn_orient_matrix_UB_32 -0.0351114000
_diffrn_orient_matrix_UB_33 0.0135656000
_diffrn_radiation_monochromator mirror
_diffrn_radiation_probe x-ray
_diffrn_radiation_type 'Cu K\a'
_diffrn_radiation_wavelength 1.54184
_diffrn_reflns_av_R_equivalents 0.0243
_diffrn_reflns_av_unetI/netI 0.0294
_diffrn_reflns_Laue_measured_fraction_full 0.996
_diffrn_reflns_Laue_measured_fraction_max 0.977
_diffrn_reflns_limit_h_max 13
_diffrn_reflns_limit_h_min -9
_diffrn_reflns_limit_k_max 17
_diffrn_reflns_limit_k_min -18
_diffrn_reflns_limit_l_max 21
_diffrn_reflns_limit_l_min -19
_diffrn_reflns_number 19474
_diffrn_reflns_point_group_measured_fraction_full 0.996
_diffrn_reflns_point_group_measured_fraction_max 0.977
_diffrn_reflns_theta_full 67.684
_diffrn_reflns_theta_max 73.768
_diffrn_reflns_theta_min 3.472
_diffrn_source 'micro-focus sealed X-ray tube'
_diffrn_source_type 'SuperNova (Cu) X-ray Source'
_exptl_absorpt_coefficient_mu 9.705
_exptl_absorpt_correction_T_max 1.00000
_exptl_absorpt_correction_T_min 0.60171
_exptl_absorpt_correction_type multi-scan
_exptl_absorpt_process_details
;
CrysAlisPro 1.171.40.36a (Rigaku Oxford Diffraction, 2018)
Empirical absorption correction using spherical harmonics,
 implemented in SCALE3 ABSPACK scaling algorithm.
;
_exptl_crystal_colour 'clear light yellow'
_exptl_crystal_density_diffrn 1.668
_exptl_crystal_description block
_exptl_crystal_F_000 1284
_exptl_crystal_size_max 0.175
_exptl_crystal_size_mid 0.134
_exptl_crystal_size_min 0.061
_refine_diff_density_max 1.288
_refine_diff_density_min -1.152
_refine_diff_density_rms 0.098
_refine_ls_extinction_method none
_refine_ls_goodness_of_fit_ref 1.068
_refine_ls_hydrogen_treatment mixed
_refine_ls_matrix_type full
_refine_ls_number_parameters 649
_refine_ls_number_reflns 10286
_refine_ls_number_restraints 17
_refine_ls_restrained_S_all 1.067
_refine_ls_R_factor_all 0.0235
_refine_ls_R_factor_gt 0.0222
_refine_ls_shift/su_max 0.004
_refine_ls_shift/su_mean 0.000
_refine_ls_structure_factor_coef Fsqd
_refine_ls_weighting_details 'w=1/[\s^2^(Fo^2^)+(0.0320P)^2^+1.2120P] where P=(Fo^2^+2Fc^2^)/3'
_refine_ls_weighting_scheme calc
_refine_ls_wR_factor_gt 0.0572
_refine_ls_wR_factor_ref 0.0581
_reflns_Friedel_coverage 0.000
_reflns_number_gt 9765
_reflns_number_total 10286
_reflns_threshold_expression 'I > 2\s(I)'
_cod_data_source_file d0dt01617a2.cif
_cod_data_source_block 12
_cod_depositor_comments 'Adding full bibliography for 7704524--7704531.cif.'
_cod_database_code 7704528
_shelx_shelxl_version_number 2018/3
_chemical_oxdiff_formula 'C51 H60 B2 N12 O2 P1 Pt1 W1'
_chemical_oxdiff_usercomment 'Vap. Diff. Et2O/CH2Cl2 @ 0 degC'
_shelx_space_group_comment
;
The symmetry employed for this shelxl refinement is uniquely defined
by the following loop, which should always be used as a source of
symmetry information in preference to the above space-group names.
They are only intended as comments.
;
_reflns_odcompleteness_completeness 99.11
_reflns_odcompleteness_iscentric 1
_reflns_odcompleteness_theta 71.98
_olex2_refinement_description
;
1. Fixed Uiso
 At 1.2 times of:
  All B(H) groups, All C(H) groups
 At 1.5 times of:
  All C(H,H,H) groups
2. Restrained distances
 B2-H2 = B1-H1
 1.15 with sigma of 0.02
3. Rigid bond restraints
 W1, C1, Pt1
 with sigma for 1-2 distances of 0.005 and sigma for 1-3 distances of 0.005
4. Uiso/Uaniso restraints and constraints
W1 \\sim C1 \\sim Pt1: within 2A with sigma of 0.02 and sigma for terminal
atoms of 0.04 within 2A
5.a Aromatic/amide H refined with riding coordinates:
 C6(H6), C11(H11), C16(H16), C22(H22), C27(H27), C32(H32), C41(H41), C42(H42),
 C43(H43), C44(H44), C45(H45), C51(H51), C52(H52), C53(H53), C54(H54), C55(H55),
  C61(H61), C62(H62), C63(H63), C64(H64), C65(H65)
5.b Idealised Me refined as rotating group:
 C4(H4A,H4B,H4C), C8(H8A,H8B,H8C), C9(H9A,H9B,H9C), C13(H13A,H13B,H13C),
 C14(H14A,H14B,H14C), C18(H18A,H18B,H18C), C20(H20A,H20B,H20C), C24(H24A,H24B,
 H24C), C25(H25A,H25B,H25C), C29(H29A,H29B,H29C), C30(H30A,H30B,H30C), C34(H34A,
 H34B,H34C)
;
_ins_header
;
TITL LB011_scale in P1 
REM P1 (#1 in standard setting)
CELL 1.54184  10.890240  15.033785  17.049651  71.2540  79.9427  82.9470
ZERR    2.00   0.000168   0.000371   0.000445   0.0023   0.0017   0.0016
LATT -1
SFAC C H B N O P W Pt
UNIT 102.00 120.00 4.00 24.00 4.00 2.00 2.00 2.00
TREF
HKLF 4
END
;
_olex2_submission_special_instructions 'No special instructions were received'
_oxdiff_exptl_absorpt_empirical_details
;
Empirical correction (ABSPACK) includes:
- Absorption correction using spherical harmonics
- Frame scaling
;
_oxdiff_exptl_absorpt_empirical_full_max 1.573
_oxdiff_exptl_absorpt_empirical_full_min 0.782

loop_
_space_group_symop_operation_xyz
'x, y, z'
'-x, -y, -z'

loop_
_atom_site_label
_atom_site_type_symbol
_atom_site_fract_x
_atom_site_fract_y
_atom_site_fract_z
_atom_site_U_iso_or_equiv
_atom_site_adp_type
_atom_site_occupancy
_atom_site_site_symmetry_order
_atom_site_calc_flag
_atom_site_refinement_flags_posn
_atom_site_refinement_flags_adp
_atom_site_refinement_flags_occupancy
_atom_site_disorder_assembly
_atom_site_disorder_group
Pt1 Pt 0.45106(2) 0.24966(2) 0.66798(2) 0.01420(4) Uani 1 1 d . U . . .
W1 W 0.31674(2) 0.32999(2) 0.85807(2) 0.01706(4) Uani 1 1 d . U . . .
P1 P 0.51802(6) 0.10400(4) 0.74404(4) 0.01626(12) Uani 1 1 d . . . . .
O1 O 0.4675(2) 0.16840(17) 0.97743(15) 0.0440(6) Uani 1 1 d . . . . .
O2 O 0.0906(2) 0.20545(18) 0.89432(18) 0.0447(6) Uani 1 1 d . . . . .
N1 N 0.2300(2) 0.37389(16) 0.97674(15) 0.0235(5) Uani 1 1 d . . . . .
N2 N 0.2112(2) 0.46792(16) 0.97118(14) 0.0218(4) Uani 1 1 d . . . . .
N3 N 0.2039(2) 0.46297(16) 0.80006(14) 0.0215(4) Uani 1 1 d . . . . .
N4 N 0.2150(2) 0.54478(16) 0.81722(14) 0.0212(4) Uani 1 1 d . . . . .
N5 N 0.4524(2) 0.43243(15) 0.85403(14) 0.0199(4) Uani 1 1 d . . . . .
N6 N 0.4143(2) 0.51163(15) 0.87786(14) 0.0207(4) Uani 1 1 d . . . . .
N7 N 0.5208(2) 0.23619(15) 0.54736(14) 0.0181(4) Uani 1 1 d . . . . .
N8 N 0.4406(2) 0.25271(15) 0.48910(13) 0.0190(4) Uani 1 1 d . . . . .
N9 N 0.3750(2) 0.37790(15) 0.59539(14) 0.0178(4) Uani 1 1 d . . . . .
N10 N 0.3043(2) 0.37684(15) 0.53613(14) 0.0195(4) Uani 1 1 d . . . . .
N11 N 0.2786(2) 0.11790(15) 0.59350(14) 0.0216(4) Uani 1 1 d . . . . .
N12 N 0.2283(2) 0.20906(15) 0.57242(14) 0.0198(4) Uani 1 1 d . . . . .
C1 C 0.3840(2) 0.28563(15) 0.76839(13) 0.0128(5) Uani 1 1 d . U . . .
C2 C 0.4119(3) 0.2258(2) 0.93087(17) 0.0262(6) Uani 1 1 d . . . . .
C3 C 0.1750(3) 0.2497(2) 0.87979(19) 0.0272(6) Uani 1 1 d . . . . .
C4 C 0.1767(3) 0.2216(2) 1.0859(2) 0.0350(7) Uani 1 1 d . . . . .
H4A H 0.133188 0.200269 1.051671 0.053 Uiso 1 1 calc R U . . .
H4B H 0.135940 0.202192 1.142734 0.053 Uiso 1 1 calc R U . . .
H4C H 0.261477 0.194878 1.083344 0.053 Uiso 1 1 calc R U . . .
C5 C 0.1759(2) 0.3271(2) 1.05441(17) 0.0234(5) Uani 1 1 d . . . . .
C6 C 0.1227(2) 0.3909(2) 1.09708(17) 0.0257(6) Uani 1 1 d . . . . .
H6 H 0.080127 0.376727 1.151368 0.031 Uiso 1 1 calc R U . . .
C7 C 0.1461(2) 0.4788(2) 1.04259(17) 0.0225(5) Uani 1 1 d . . . . .
C8 C 0.1065(3) 0.5735(2) 1.0546(2) 0.0302(6) Uani 1 1 d . . . . .
H8A H 0.179103 0.607211 1.047466 0.045 Uiso 1 1 calc R U . . .
H8B H 0.061644 0.565228 1.109855 0.045 Uiso 1 1 calc R U . . .
H8C H 0.053413 0.608682 1.013973 0.045 Uiso 1 1 calc R U . . .
C9 C 0.0926(3) 0.4144(2) 0.7068(2) 0.0311(6) Uani 1 1 d . . . . .
H9A H 0.163816 0.372949 0.696809 0.047 Uiso 1 1 calc R U . . .
H9B H 0.059696 0.445582 0.655343 0.047 Uiso 1 1 calc R U . . .
H9C H 0.029538 0.378524 0.747046 0.047 Uiso 1 1 calc R U . . .
C10 C 0.1310(2) 0.4859(2) 0.73962(17) 0.0247(6) Uani 1 1 d . . . . .
C11 C 0.0979(3) 0.5830(2) 0.71629(18) 0.0285(6) Uani 1 1 d . . . . .
H11 H 0.049503 0.617109 0.675164 0.034 Uiso 1 1 calc R U . . .
C12 C 0.1520(3) 0.61718(19) 0.76683(17) 0.0250(6) Uani 1 1 d . . . . .
C13 C 0.1446(3) 0.7156(2) 0.7723(2) 0.0319(6) Uani 1 1 d . . . . .
H13A H 0.100862 0.716903 0.825933 0.048 Uiso 1 1 calc R U . . .
H13B H 0.100796 0.757569 0.728968 0.048 Uiso 1 1 calc R U . . .
H13C H 0.227591 0.735066 0.765432 0.048 Uiso 1 1 calc R U . . .
C14 C 0.6544(3) 0.3510(2) 0.8135(2) 0.0306(6) Uani 1 1 d . . . . .
H14A H 0.658562 0.296680 0.861953 0.046 Uiso 1 1 calc R U . . .
H14B H 0.737246 0.369929 0.789619 0.046 Uiso 1 1 calc R U . . .
H14C H 0.616529 0.335923 0.773025 0.046 Uiso 1 1 calc R U . . .
C15 C 0.5781(2) 0.42937(19) 0.83834(17) 0.0223(5) Uani 1 1 d . . . . .
C16 C 0.6200(3) 0.5065(2) 0.85150(19) 0.0266(6) Uani 1 1 d . . . . .
H16 H 0.702418 0.521434 0.844196 0.032 Uiso 1 1 calc R U . . .
C17 C 0.5143(3) 0.55645(19) 0.87759(17) 0.0242(5) Uani 1 1 d . . . . .
C18 C 0.5054(3) 0.6432(2) 0.9038(2) 0.0326(6) Uani 1 1 d . . . . .
H18A H 0.466833 0.694812 0.863953 0.049 Uiso 1 1 calc R U . . .
H18B H 0.587732 0.657825 0.906281 0.049 Uiso 1 1 calc R U . . .
H18C H 0.455973 0.632512 0.957990 0.049 Uiso 1 1 calc R U . . .
C20 C 0.7515(2) 0.2084(2) 0.54826(19) 0.0285(6) Uani 1 1 d . . . . .
H20A H 0.736191 0.235442 0.593265 0.043 Uiso 1 1 calc R U . . .
H20B H 0.819649 0.237402 0.508006 0.043 Uiso 1 1 calc R U . . .
H20C H 0.772302 0.141948 0.569929 0.043 Uiso 1 1 calc R U . . .
C21 C 0.6370(2) 0.22441(17) 0.50719(17) 0.0201(5) Uani 1 1 d . . . . .
C22 C 0.6309(3) 0.23150(19) 0.42467(17) 0.0243(5) Uani 1 1 d . . . . .
H22 H 0.697521 0.224730 0.384235 0.029 Uiso 1 1 calc R U . . .
C23 C 0.5057(3) 0.25065(18) 0.41447(17) 0.0226(5) Uani 1 1 d . . . . .
C24 C 0.4502(3) 0.2694(2) 0.33660(18) 0.0332(7) Uani 1 1 d . . . . .
H24A H 0.370668 0.242629 0.350012 0.050 Uiso 1 1 calc R U . . .
H24B H 0.505015 0.241583 0.298924 0.050 Uiso 1 1 calc R U . . .
H24C H 0.438990 0.336160 0.310512 0.050 Uiso 1 1 calc R U . . .
C25 C 0.4555(3) 0.49693(19) 0.64310(18) 0.0262(6) Uani 1 1 d . . . . .
H25A H 0.399745 0.514979 0.686502 0.039 Uiso 1 1 calc R U . . .
H25B H 0.502426 0.549297 0.608771 0.039 Uiso 1 1 calc R U . . .
H25C H 0.511846 0.445181 0.667803 0.039 Uiso 1 1 calc R U . . .
C26 C 0.3821(2) 0.46810(18) 0.59090(17) 0.0209(5) Uani 1 1 d . . . . .
C27 C 0.3152(3) 0.52549(19) 0.52865(18) 0.0268(6) Uani 1 1 d . . . . .
H27 H 0.303839 0.590841 0.513005 0.032 Uiso 1 1 calc R U . . .
C28 C 0.2692(3) 0.46754(19) 0.49463(17) 0.0238(5) Uani 1 1 d . . . . .
C29 C 0.1964(3) 0.4945(2) 0.4223(2) 0.0350(7) Uani 1 1 d . . . . .
H29A H 0.241808 0.470894 0.378744 0.052 Uiso 1 1 calc R U . . .
H29B H 0.184357 0.561895 0.401409 0.052 Uiso 1 1 calc R U . . .
H29C H 0.116609 0.468085 0.440647 0.052 Uiso 1 1 calc R U . . .
C30 C 0.0198(3) 0.3001(2) 0.5752(3) 0.0394(8) Uani 1 1 d . . . . .
H30A H 0.060414 0.349852 0.581797 0.059 Uiso 1 1 calc R U . . .
H30B H -0.058162 0.291511 0.612132 0.059 Uiso 1 1 calc R U . . .
H30C H 0.004383 0.316123 0.518375 0.059 Uiso 1 1 calc R U . . .
C31 C 0.1018(2) 0.2109(2) 0.5959(2) 0.0267(6) Uani 1 1 d . . . . .
C32 C 0.0701(3) 0.1199(2) 0.6344(2) 0.0304(6) Uani 1 1 d . . . . .
H32 H -0.009066 0.099402 0.658114 0.036 Uiso 1 1 calc R U . . .
C33 C 0.1827(3) 0.06473(19) 0.63039(18) 0.0248(5) Uani 1 1 d . . . . .
C34 C 0.2038(3) -0.0409(2) 0.6599(2) 0.0347(7) Uani 1 1 d . . . . .
H34A H 0.191485 -0.065705 0.616694 0.052 Uiso 1 1 calc R U . . .
H34B H 0.145619 -0.066196 0.709244 0.052 Uiso 1 1 calc R U . . .
H34C H 0.287608 -0.058172 0.672437 0.052 Uiso 1 1 calc R U . . .
C40 C 0.6105(2) 0.02941(17) 0.68476(16) 0.0191(5) Uani 1 1 d . . . . .
C41 C 0.5647(2) 0.01949(18) 0.61667(17) 0.0210(5) Uani 1 1 d . . . . .
H41 H 0.487011 0.047988 0.603638 0.025 Uiso 1 1 calc R U . . .
C42 C 0.6351(3) -0.0329(2) 0.56824(18) 0.0264(6) Uani 1 1 d . . . . .
H42 H 0.604315 -0.039027 0.522792 0.032 Uiso 1 1 calc R U . . .
C43 C 0.7502(3) -0.0758(2) 0.5874(2) 0.0305(6) Uani 1 1 d . . . . .
H43 H 0.797861 -0.109476 0.554095 0.037 Uiso 1 1 calc R U . . .
C44 C 0.7948(3) -0.0687(2) 0.6564(2) 0.0300(6) Uani 1 1 d . . . . .
H44 H 0.871511 -0.098952 0.670057 0.036 Uiso 1 1 calc R U . . .
C45 C 0.7256(3) -0.0166(2) 0.70520(18) 0.0254(6) Uani 1 1 d . . . . .
H45 H 0.755808 -0.012296 0.751526 0.030 Uiso 1 1 calc R U . . .
C50 C 0.6241(2) 0.09845(19) 0.81765(17) 0.0210(5) Uani 1 1 d . . . . .
C51 C 0.7289(3) 0.1515(2) 0.78580(18) 0.0254(6) Uani 1 1 d . . . . .
H51 H 0.734635 0.194851 0.732458 0.030 Uiso 1 1 calc R U . . .
C52 C 0.8239(3) 0.1397(2) 0.8333(2) 0.0322(6) Uani 1 1 d . . . . .
H52 H 0.893120 0.175292 0.811738 0.039 Uiso 1 1 calc R U . . .
C53 C 0.8166(3) 0.0756(3) 0.9124(2) 0.0355(7) Uani 1 1 d . . . . .
H53 H 0.881138 0.067590 0.943838 0.043 Uiso 1 1 calc R U . . .
C54 C 0.7129(3) 0.0229(2) 0.94516(19) 0.0340(7) Uani 1 1 d . . . . .
H54 H 0.707492 -0.019791 0.998778 0.041 Uiso 1 1 calc R U . . .
C55 C 0.6172(3) 0.0342(2) 0.89764(18) 0.0269(6) Uani 1 1 d . . . . .
H55 H 0.548114 -0.001449 0.919515 0.032 Uiso 1 1 calc R U . . .
C60 C 0.3898(2) 0.03097(18) 0.80132(16) 0.0204(5) Uani 1 1 d . . . . .
C61 C 0.4121(3) -0.0657(2) 0.83916(18) 0.0274(6) Uani 1 1 d . . . . .
H61 H 0.493435 -0.093122 0.835973 0.033 Uiso 1 1 calc R U . . .
C62 C 0.3135(3) -0.1212(2) 0.8815(2) 0.0327(7) Uani 1 1 d . . . . .
H62 H 0.329119 -0.185198 0.907654 0.039 Uiso 1 1 calc R U . . .
C63 C 0.1920(3) -0.0811(2) 0.8849(2) 0.0320(6) Uani 1 1 d . . . . .
H63 H 0.125983 -0.118250 0.913012 0.038 Uiso 1 1 calc R U . . .
C64 C 0.1688(3) 0.0143(2) 0.84636(19) 0.0280(6) Uani 1 1 d . . . . .
H64 H 0.087023 0.040942 0.848340 0.034 Uiso 1 1 calc R U . . .
C65 C 0.2673(2) 0.07047(19) 0.80461(17) 0.0229(5) Uani 1 1 d . . . . .
H65 H 0.251116 0.134538 0.778883 0.027 Uiso 1 1 calc R U . . .
B1 B 0.2740(3) 0.5409(2) 0.89370(19) 0.0228(6) Uani 1 1 d D . . . .
H1 H 0.260(3) 0.6135(15) 0.902(2) 0.027 Uiso 1 1 d D U . . .
B2 B 0.3030(3) 0.2882(2) 0.50781(19) 0.0203(6) Uani 1 1 d D . . . .
H2 H 0.260(3) 0.312(2) 0.4468(14) 0.024 Uiso 1 1 d D U . . .

loop_
_atom_site_aniso_label
_atom_site_aniso_U_11
_atom_site_aniso_U_22
_atom_site_aniso_U_33
_atom_site_aniso_U_23
_atom_site_aniso_U_13
_atom_site_aniso_U_12
Pt1 0.01592(6) 0.01242(6) 0.01549(6) -0.00652(4) -0.00214(4) 0.00031(4)
W1 0.01937(6) 0.01594(6) 0.01768(6) -0.00896(5) -0.00067(4) -0.00053(4)
P1 0.0184(3) 0.0144(3) 0.0169(3) -0.0068(2) -0.0032(2) 0.0022(2)
O1 0.0586(15) 0.0359(13) 0.0277(11) -0.0046(10) -0.0059(11) 0.0193(11)
O2 0.0330(12) 0.0439(14) 0.0649(17) -0.0324(13) 0.0126(11) -0.0171(10)
N1 0.0238(11) 0.0210(11) 0.0267(12) -0.0086(9) -0.0042(9) -0.0010(9)
N2 0.0225(11) 0.0218(11) 0.0247(11) -0.0138(9) -0.0026(9) 0.0017(8)
N3 0.0220(11) 0.0222(11) 0.0227(11) -0.0117(9) -0.0031(9) 0.0017(8)
N4 0.0223(11) 0.0192(11) 0.0234(11) -0.0103(9) -0.0009(8) 0.0009(8)
N5 0.0220(10) 0.0175(10) 0.0238(11) -0.0118(9) -0.0021(8) -0.0013(8)
N6 0.0240(11) 0.0185(10) 0.0227(11) -0.0114(9) -0.0026(9) 0.0002(8)
N7 0.0185(10) 0.0155(10) 0.0235(11) -0.0110(8) -0.0031(8) 0.0012(8)
N8 0.0241(11) 0.0168(10) 0.0177(10) -0.0075(8) -0.0025(8) -0.0017(8)
N9 0.0204(10) 0.0150(10) 0.0190(10) -0.0068(8) -0.0029(8) -0.0004(8)
N10 0.0223(10) 0.0171(11) 0.0202(10) -0.0067(9) -0.0059(8) 0.0014(8)
N11 0.0249(11) 0.0168(10) 0.0242(11) -0.0082(9) -0.0039(9) 0.0004(8)
N12 0.0190(10) 0.0173(10) 0.0261(11) -0.0105(9) -0.0051(8) 0.0006(8)
C1 0.0161(11) 0.0161(12) 0.0078(10) -0.0084(9) 0.0028(8) -0.0004(9)
C2 0.0338(14) 0.0246(14) 0.0195(13) -0.0104(11) 0.0017(11) 0.0020(11)
C3 0.0277(14) 0.0261(14) 0.0308(15) -0.0175(12) 0.0049(11) -0.0027(11)
C4 0.0414(17) 0.0327(16) 0.0276(15) -0.0095(13) 0.0076(13) -0.0072(13)
C5 0.0233(13) 0.0294(14) 0.0188(12) -0.0105(11) 0.0000(10) -0.0032(10)
C6 0.0225(13) 0.0373(16) 0.0207(13) -0.0153(12) 0.0018(10) -0.0050(11)
C7 0.0209(12) 0.0313(14) 0.0214(12) -0.0173(11) -0.0030(10) 0.0004(10)
C8 0.0296(14) 0.0344(16) 0.0334(15) -0.0238(13) -0.0029(12) 0.0060(12)
C9 0.0252(14) 0.0421(17) 0.0327(15) -0.0209(14) -0.0071(12) 0.0022(12)
C10 0.0205(12) 0.0332(15) 0.0210(13) -0.0119(11) -0.0010(10) 0.0025(11)
C11 0.0262(13) 0.0334(15) 0.0230(13) -0.0081(12) -0.0032(11) 0.0065(11)
C12 0.0245(13) 0.0214(13) 0.0237(13) -0.0044(10) 0.0027(10) 0.0031(10)
C13 0.0351(15) 0.0206(14) 0.0345(16) -0.0061(12) 0.0018(12) 0.0026(11)
C14 0.0230(13) 0.0334(16) 0.0408(17) -0.0203(13) -0.0049(12) 0.0026(11)
C15 0.0206(12) 0.0242(13) 0.0238(13) -0.0090(11) -0.0046(10) -0.0011(10)
C16 0.0246(13) 0.0262(14) 0.0319(15) -0.0111(12) -0.0072(11) -0.0022(11)
C17 0.0283(13) 0.0206(13) 0.0256(13) -0.0077(11) -0.0071(11) -0.0027(10)
C18 0.0364(16) 0.0278(15) 0.0417(17) -0.0189(13) -0.0089(13) -0.0051(12)
C20 0.0206(13) 0.0279(14) 0.0322(15) -0.0051(12) 0.0004(11) -0.0015(11)
C21 0.0203(12) 0.0149(11) 0.0231(12) -0.0057(10) 0.0014(10) -0.0013(9)
C22 0.0296(14) 0.0212(13) 0.0194(12) -0.0074(10) 0.0050(10) -0.0010(10)
C23 0.0330(14) 0.0162(12) 0.0180(12) -0.0056(10) -0.0006(10) -0.0027(10)
C24 0.0454(18) 0.0368(17) 0.0198(13) -0.0120(12) -0.0056(12) -0.0016(13)
C25 0.0321(14) 0.0206(13) 0.0267(14) -0.0092(11) 0.0004(11) -0.0063(11)
C26 0.0240(12) 0.0154(12) 0.0225(12) -0.0066(10) 0.0015(10) -0.0025(9)
C27 0.0338(15) 0.0147(12) 0.0294(14) -0.0056(11) -0.0034(11) 0.0024(10)
C28 0.0285(13) 0.0157(12) 0.0242(13) -0.0033(10) -0.0041(11) 0.0029(10)
C29 0.0427(17) 0.0257(15) 0.0356(17) -0.0056(13) -0.0182(14) 0.0088(13)
C30 0.0214(14) 0.0308(16) 0.073(2) -0.0254(16) -0.0094(14) 0.0018(12)
C31 0.0194(13) 0.0277(14) 0.0403(16) -0.0200(13) -0.0053(11) -0.0013(11)
C32 0.0244(14) 0.0317(15) 0.0407(17) -0.0183(13) -0.0005(12) -0.0096(11)
C33 0.0311(14) 0.0204(13) 0.0260(13) -0.0099(11) -0.0045(11) -0.0053(11)
C34 0.0424(17) 0.0212(14) 0.0413(17) -0.0101(13) -0.0020(14) -0.0094(12)
C40 0.0207(12) 0.0158(11) 0.0205(12) -0.0073(10) -0.0001(9) -0.0003(9)
C41 0.0223(12) 0.0187(12) 0.0233(13) -0.0090(10) -0.0039(10) 0.0011(10)
C42 0.0315(14) 0.0259(14) 0.0265(14) -0.0155(11) -0.0045(11) 0.0018(11)
C43 0.0321(15) 0.0290(15) 0.0359(16) -0.0220(13) -0.0028(12) 0.0071(12)
C44 0.0279(14) 0.0284(15) 0.0362(16) -0.0165(13) -0.0073(12) 0.0110(11)
C45 0.0281(14) 0.0252(14) 0.0257(13) -0.0120(11) -0.0077(11) 0.0045(11)
C50 0.0239(13) 0.0212(12) 0.0227(13) -0.0136(10) -0.0074(10) 0.0052(10)
C51 0.0260(13) 0.0251(14) 0.0278(14) -0.0121(11) -0.0066(11) 0.0024(11)
C52 0.0246(14) 0.0382(17) 0.0406(17) -0.0214(14) -0.0079(12) 0.0016(12)
C53 0.0288(15) 0.051(2) 0.0344(16) -0.0237(15) -0.0146(12) 0.0116(13)
C54 0.0343(16) 0.0449(18) 0.0232(14) -0.0124(13) -0.0113(12) 0.0107(13)
C55 0.0262(13) 0.0319(15) 0.0235(13) -0.0120(12) -0.0052(11) 0.0061(11)
C60 0.0246(13) 0.0185(12) 0.0191(12) -0.0074(10) -0.0024(10) -0.0017(10)
C61 0.0298(14) 0.0203(13) 0.0287(14) -0.0060(11) 0.0000(11) 0.0015(11)
C62 0.0418(17) 0.0171(13) 0.0340(16) -0.0031(12) 0.0009(13) -0.0046(12)
C63 0.0349(15) 0.0269(15) 0.0343(16) -0.0106(12) 0.0042(12) -0.0126(12)
C64 0.0252(13) 0.0275(14) 0.0333(15) -0.0142(12) 0.0002(11) -0.0023(11)
C65 0.0251(13) 0.0199(12) 0.0254(13) -0.0104(10) -0.0029(10) 0.0001(10)
B1 0.0248(15) 0.0225(14) 0.0229(14) -0.0115(12) -0.0012(11) 0.0000(11)
B2 0.0233(14) 0.0185(13) 0.0220(14) -0.0100(11) -0.0061(11) 0.0017(11)

loop_
_atom_type_symbol
_atom_type_description
_atom_type_scat_dispersion_real
_atom_type_scat_dispersion_imag
_atom_type_scat_source
C C 0.0181 0.0091 'International Tables Vol C Tables 4.2.6.8 and 6.1.1.4'
H H 0.0000 0.0000 'International Tables Vol C Tables 4.2.6.8 and 6.1.1.4'
B B 0.0090 0.0039 'International Tables Vol C Tables 4.2.6.8 and 6.1.1.4'
N N 0.0311 0.0180 'International Tables Vol C Tables 4.2.6.8 and 6.1.1.4'
O O 0.0492 0.0322 'International Tables Vol C Tables 4.2.6.8 and 6.1.1.4'
P P 0.2955 0.4335 'International Tables Vol C Tables 4.2.6.8 and 6.1.1.4'
Pt Pt -4.5932 6.9264 'International Tables Vol C Tables 4.2.6.8 and 6.1.1.4'
W W -5.4734 5.5774 'International Tables Vol C Tables 4.2.6.8 and 6.1.1.4'

loop_
_exptl_crystal_face_index_h
_exptl_crystal_face_index_k
_exptl_crystal_face_index_l
_exptl_crystal_face_perp_dist
1 -5 7 0.0667
-7 -1 1 0.0716
7 -1 1 0.0520
1 -8 -8 0.0344
-1 8 8 0.0268
-7 -1 -5 0.0890
7 1 5 0.0442
0 5 -7 0.0670

loop_
_geom_angle_atom_site_label_1
_geom_angle_atom_site_label_2
_geom_angle_atom_site_label_3
_geom_angle
_geom_angle_site_symmetry_1
_geom_angle_site_symmetry_3
_geom_angle_publ_flag
N7 Pt1 P1 97.38(6) . . ?
N9 Pt1 P1 174.33(6) . . ?
N9 Pt1 N7 81.40(8) . . ?
C1 Pt1 P1 92.31(7) . . ?
C1 Pt1 N7 169.95(8) . . ?
C1 Pt1 N9 89.20(9) . . ?
N3 W1 N1 79.37(8) . . ?
N5 W1 N1 79.63(8) . . ?
N5 W1 N3 82.12(8) . . ?
C1 W1 N1 175.67(9) . . ?
C1 W1 N3 103.99(9) . . ?
C1 W1 N5 103.42(9) . . ?
C1 W1 C2 88.96(10) . . ?
C1 W1 C3 88.49(10) . . ?
C2 W1 N1 87.89(10) . . ?
C2 W1 N3 166.50(10) . . ?
C2 W1 N5 91.29(11) . . ?
C2 W1 C3 90.62(13) . . ?
C3 W1 N1 88.58(10) . . ?
C3 W1 N3 93.47(10) . . ?
C3 W1 N5 167.98(10) . . ?
C40 P1 Pt1 116.39(8) . . ?
C50 P1 Pt1 116.42(9) . . ?
C50 P1 C40 100.09(12) . . ?
C60 P1 Pt1 112.71(9) . . ?
C60 P1 C40 101.76(12) . . ?
C60 P1 C50 107.77(12) . . ?
N2 N1 W1 119.72(17) . . ?
C5 N1 W1 134.26(19) . . ?
C5 N1 N2 105.5(2) . . ?
N1 N2 B1 119.2(2) . . ?
C7 N2 N1 110.6(2) . . ?
C7 N2 B1 129.9(2) . . ?
N4 N3 W1 120.76(16) . . ?
C10 N3 W1 132.20(19) . . ?
C10 N3 N4 106.5(2) . . ?
N3 N4 B1 120.0(2) . . ?
C12 N4 N3 109.8(2) . . ?
C12 N4 B1 129.5(2) . . ?
N6 N5 W1 121.71(16) . . ?
C15 N5 W1 131.66(18) . . ?
C15 N5 N6 106.3(2) . . ?
N5 N6 B1 119.9(2) . . ?
C17 N6 N5 110.2(2) . . ?
C17 N6 B1 129.7(2) . . ?
N8 N7 Pt1 119.72(16) . . ?
C21 N7 Pt1 133.41(18) . . ?
C21 N7 N8 106.4(2) . . ?
N7 N8 B2 120.8(2) . . ?
C23 N8 N7 110.1(2) . . ?
C23 N8 B2 127.9(2) . . ?
N10 N9 Pt1 118.41(16) . . ?
C26 N9 Pt1 133.47(18) . . ?
C26 N9 N10 108.1(2) . . ?
N9 N10 B2 122.3(2) . . ?
C28 N10 N9 108.1(2) . . ?
C28 N10 B2 127.2(2) . . ?
C33 N11 N12 105.8(2) . . ?
N11 N12 B2 120.4(2) . . ?
C31 N12 N11 109.9(2) . . ?
C31 N12 B2 126.9(2) . . ?
W1 C1 Pt1 175.15(13) . . ?
O1 C2 W1 175.1(3) . . ?
O2 C3 W1 177.3(3) . . ?
H4A C4 H4B 109.5 . . ?
H4A C4 H4C 109.5 . . ?
H4B C4 H4C 109.5 . . ?
C5 C4 H4A 109.5 . . ?
C5 C4 H4B 109.5 . . ?
C5 C4 H4C 109.5 . . ?
N1 C5 C4 122.3(3) . . ?
N1 C5 C6 110.0(3) . . ?
C6 C5 C4 127.6(3) . . ?
C5 C6 H6 127.0 . . ?
C7 C6 C5 106.0(2) . . ?
C7 C6 H6 127.0 . . ?
N2 C7 C6 107.9(2) . . ?
N2 C7 C8 123.2(3) . . ?
C6 C7 C8 128.9(3) . . ?
C7 C8 H8A 109.5 . . ?
C7 C8 H8B 109.5 . . ?
C7 C8 H8C 109.5 . . ?
H8A C8 H8B 109.5 . . ?
H8A C8 H8C 109.5 . . ?
H8B C8 H8C 109.5 . . ?
H9A C9 H9B 109.5 . . ?
H9A C9 H9C 109.5 . . ?
H9B C9 H9C 109.5 . . ?
C10 C9 H9A 109.5 . . ?
C10 C9 H9B 109.5 . . ?
C10 C9 H9C 109.5 . . ?
N3 C10 C9 122.4(3) . . ?
N3 C10 C11 109.7(3) . . ?
C11 C10 C9 127.9(3) . . ?
C10 C11 H11 127.1 . . ?
C12 C11 C10 105.7(2) . . ?
C12 C11 H11 127.1 . . ?
N4 C12 C11 108.3(3) . . ?
N4 C12 C13 122.0(3) . . ?
C11 C12 C13 129.6(3) . . ?
C12 C13 H13A 109.5 . . ?
C12 C13 H13B 109.5 . . ?
C12 C13 H13C 109.5 . . ?
H13A C13 H13B 109.5 . . ?
H13A C13 H13C 109.5 . . ?
H13B C13 H13C 109.5 . . ?
H14A C14 H14B 109.5 . . ?
H14A C14 H14C 109.5 . . ?
H14B C14 H14C 109.5 . . ?
C15 C14 H14A 109.5 . . ?
C15 C14 H14B 109.5 . . ?
C15 C14 H14C 109.5 . . ?
N5 C15 C14 122.3(2) . . ?
N5 C15 C16 109.7(2) . . ?
C16 C15 C14 127.9(3) . . ?
C15 C16 H16 126.9 . . ?
C17 C16 C15 106.1(2) . . ?
C17 C16 H16 126.9 . . ?
N6 C17 C16 107.6(2) . . ?
N6 C17 C18 123.6(3) . . ?
C16 C17 C18 128.8(3) . . ?
C17 C18 H18A 109.5 . . ?
C17 C18 H18B 109.5 . . ?
C17 C18 H18C 109.5 . . ?
H18A C18 H18B 109.5 . . ?
H18A C18 H18C 109.5 . . ?
H18B C18 H18C 109.5 . . ?
H20A C20 H20B 109.5 . . ?
H20A C20 H20C 109.5 . . ?
H20B C20 H20C 109.5 . . ?
C21 C20 H20A 109.5 . . ?
C21 C20 H20B 109.5 . . ?
C21 C20 H20C 109.5 . . ?
N7 C21 C20 122.9(2) . . ?
N7 C21 C22 109.7(2) . . ?
C22 C21 C20 127.3(2) . . ?
C21 C22 H22 126.8 . . ?
C23 C22 C21 106.5(2) . . ?
C23 C22 H22 126.8 . . ?
N8 C23 C22 107.3(2) . . ?
N8 C23 C24 124.8(3) . . ?
C22 C23 C24 127.8(3) . . ?
C23 C24 H24A 109.5 . . ?
C23 C24 H24B 109.5 . . ?
C23 C24 H24C 109.5 . . ?
H24A C24 H24B 109.5 . . ?
H24A C24 H24C 109.5 . . ?
H24B C24 H24C 109.5 . . ?
H25A C25 H25B 109.5 . . ?
H25A C25 H25C 109.5 . . ?
H25B C25 H25C 109.5 . . ?
C26 C25 H25A 109.5 . . ?
C26 C25 H25B 109.5 . . ?
C26 C25 H25C 109.5 . . ?
N9 C26 C25 123.4(2) . . ?
N9 C26 C27 108.5(2) . . ?
C27 C26 C25 128.0(2) . . ?
C26 C27 H27 126.5 . . ?
C28 C27 C26 107.0(2) . . ?
C28 C27 H27 126.5 . . ?
N10 C28 C27 108.2(2) . . ?
N10 C28 C29 123.4(3) . . ?
C27 C28 C29 128.3(3) . . ?
C28 C29 H29A 109.5 . . ?
C28 C29 H29B 109.5 . . ?
C28 C29 H29C 109.5 . . ?
H29A C29 H29B 109.5 . . ?
H29A C29 H29C 109.5 . . ?
H29B C29 H29C 109.5 . . ?
H30A C30 H30B 109.5 . . ?
H30A C30 H30C 109.5 . . ?
H30B C30 H30C 109.5 . . ?
C31 C30 H30A 109.5 . . ?
C31 C30 H30B 109.5 . . ?
C31 C30 H30C 109.5 . . ?
N12 C31 C30 122.3(3) . . ?
N12 C31 C32 108.0(2) . . ?
C32 C31 C30 129.6(3) . . ?
C31 C32 H32 127.5 . . ?
C31 C32 C33 105.0(3) . . ?
C33 C32 H32 127.5 . . ?
N11 C33 C32 111.3(2) . . ?
N11 C33 C34 120.2(3) . . ?
C32 C33 C34 128.4(3) . . ?
C33 C34 H34A 109.5 . . ?
C33 C34 H34B 109.5 . . ?
C33 C34 H34C 109.5 . . ?
H34A C34 H34B 109.5 . . ?
H34A C34 H34C 109.5 . . ?
H34B C34 H34C 109.5 . . ?
C41 C40 P1 118.80(19) . . ?
C41 C40 C45 119.1(2) . . ?
C45 C40 P1 122.1(2) . . ?
C40 C41 H41 119.9 . . ?
C42 C41 C40 120.2(2) . . ?
C42 C41 H41 119.9 . . ?
C41 C42 H42 119.9 . . ?
C43 C42 C41 120.3(3) . . ?
C43 C42 H42 119.9 . . ?
C42 C43 H43 120.0 . . ?
C42 C43 C44 119.9(3) . . ?
C44 C43 H43 120.0 . . ?
C43 C44 H44 119.8 . . ?
C43 C44 C45 120.3(3) . . ?
C45 C44 H44 119.8 . . ?
C40 C45 H45 120.0 . . ?
C44 C45 C40 120.1(3) . . ?
C44 C45 H45 120.0 . . ?
C51 C50 P1 116.7(2) . . ?
C55 C50 P1 123.5(2) . . ?
C55 C50 C51 118.9(2) . . ?
C50 C51 H51 119.8 . . ?
C52 C51 C50 120.3(3) . . ?
C52 C51 H51 119.8 . . ?
C51 C52 H52 119.8 . . ?
C53 C52 C51 120.4(3) . . ?
C53 C52 H52 119.8 . . ?
C52 C53 H53 120.0 . . ?
C52 C53 C54 120.0(3) . . ?
C54 C53 H53 120.0 . . ?
C53 C54 H54 120.1 . . ?
C53 C54 C55 119.9(3) . . ?
C55 C54 H54 120.1 . . ?
C50 C55 C54 120.4(3) . . ?
C50 C55 H55 119.8 . . ?
C54 C55 H55 119.8 . . ?
C61 C60 P1 120.8(2) . . ?
C65 C60 P1 120.0(2) . . ?
C65 C60 C61 119.1(2) . . ?
C60 C61 H61 119.8 . . ?
C62 C61 C60 120.4(3) . . ?
C62 C61 H61 119.8 . . ?
C61 C62 H62 120.0 . . ?
C63 C62 C61 120.0(3) . . ?
C63 C62 H62 120.0 . . ?
C62 C63 H63 120.0 . . ?
C64 C63 C62 120.0(3) . . ?
C64 C63 H63 120.0 . . ?
C63 C64 H64 119.9 . . ?
C63 C64 C65 120.3(3) . . ?
C65 C64 H64 119.9 . . ?
C60 C65 C64 120.1(3) . . ?
C60 C65 H65 119.9 . . ?
C64 C65 H65 119.9 . . ?
N2 B1 N6 109.6(2) . . ?
N2 B1 H1 110.6(17) . . ?
N4 B1 N2 109.2(2) . . ?
N4 B1 N6 108.4(2) . . ?
N4 B1 H1 108.5(17) . . ?
N6 B1 H1 110.5(16) . . ?
N8 B2 N10 106.8(2) . . ?
N8 B2 H2 108.8(16) . . ?
N10 B2 H2 107.9(16) . . ?
N12 B2 N8 110.6(2) . . ?
N12 B2 N10 114.1(2) . . ?
N12 B2 H2 108.7(16) . . ?

loop_
_geom_bond_atom_site_label_1
_geom_bond_atom_site_label_2
_geom_bond_distance
_geom_bond_site_symmetry_2
_geom_bond_publ_flag
Pt1 P1 2.2631(6) . ?
Pt1 N7 2.129(2) . ?
Pt1 N9 2.090(2) . ?
Pt1 C1 1.954(2) . ?
W1 N1 2.337(2) . ?
W1 N3 2.244(2) . ?
W1 N5 2.239(2) . ?
W1 C1 1.861(2) . ?
W1 C2 1.967(3) . ?
W1 C3 1.987(3) . ?
P1 C40 1.841(3) . ?
P1 C50 1.825(3) . ?
P1 C60 1.822(3) . ?
O1 C2 1.158(4) . ?
O2 C3 1.146(4) . ?
N1 N2 1.378(3) . ?
N1 C5 1.351(4) . ?
N2 C7 1.345(3) . ?
N2 B1 1.535(4) . ?
N3 N4 1.376(3) . ?
N3 C10 1.342(4) . ?
N4 C12 1.347(3) . ?
N4 B1 1.533(4) . ?
N5 N6 1.373(3) . ?
N5 C15 1.346(3) . ?
N6 C17 1.348(3) . ?
N6 B1 1.540(4) . ?
N7 N8 1.380(3) . ?
N7 C21 1.349(3) . ?
N8 C23 1.352(3) . ?
N8 B2 1.542(3) . ?
N9 N10 1.378(3) . ?
N9 C26 1.344(3) . ?
N10 C28 1.361(3) . ?
N10 B2 1.558(3) . ?
N11 N12 1.370(3) . ?
N11 C33 1.333(3) . ?
N12 C31 1.365(3) . ?
N12 B2 1.541(4) . ?
C4 H4A 0.9600 . ?
C4 H4B 0.9600 . ?
C4 H4C 0.9600 . ?
C4 C5 1.502(4) . ?
C5 C6 1.396(4) . ?
C6 H6 0.9300 . ?
C6 C7 1.374(4) . ?
C7 C8 1.503(4) . ?
C8 H8A 0.9600 . ?
C8 H8B 0.9600 . ?
C8 H8C 0.9600 . ?
C9 H9A 0.9600 . ?
C9 H9B 0.9600 . ?
C9 H9C 0.9600 . ?
C9 C10 1.491(4) . ?
C10 C11 1.402(4) . ?
C11 H11 0.9300 . ?
C11 C12 1.375(4) . ?
C12 C13 1.503(4) . ?
C13 H13A 0.9600 . ?
C13 H13B 0.9600 . ?
C13 H13C 0.9600 . ?
C14 H14A 0.9600 . ?
C14 H14B 0.9600 . ?
C14 H14C 0.9600 . ?
C14 C15 1.488(4) . ?
C15 C16 1.391(4) . ?
C16 H16 0.9300 . ?
C16 C17 1.381(4) . ?
C17 C18 1.496(4) . ?
C18 H18A 0.9600 . ?
C18 H18B 0.9600 . ?
C18 H18C 0.9600 . ?
C20 H20A 0.9600 . ?
C20 H20B 0.9600 . ?
C20 H20C 0.9600 . ?
C20 C21 1.492(4) . ?
C21 C22 1.389(4) . ?
C22 H22 0.9300 . ?
C22 C23 1.388(4) . ?
C23 C24 1.485(4) . ?
C24 H24A 0.9600 . ?
C24 H24B 0.9600 . ?
C24 H24C 0.9600 . ?
C25 H25A 0.9600 . ?
C25 H25B 0.9600 . ?
C25 H25C 0.9600 . ?
C25 C26 1.484(4) . ?
C26 C27 1.389(4) . ?
C27 H27 0.9300 . ?
C27 C28 1.372(4) . ?
C28 C29 1.500(4) . ?
C29 H29A 0.9600 . ?
C29 H29B 0.9600 . ?
C29 H29C 0.9600 . ?
C30 H30A 0.9600 . ?
C30 H30B 0.9600 . ?
C30 H30C 0.9600 . ?
C30 C31 1.493(4) . ?
C31 C32 1.372(4) . ?
C32 H32 0.9300 . ?
C32 C33 1.398(4) . ?
C33 C34 1.505(4) . ?
C34 H34A 0.9600 . ?
C34 H34B 0.9600 . ?
C34 H34C 0.9600 . ?
C40 C41 1.397(4) . ?
C40 C45 1.398(4) . ?
C41 H41 0.9300 . ?
C41 C42 1.392(4) . ?
C42 H42 0.9300 . ?
C42 C43 1.380(4) . ?
C43 H43 0.9300 . ?
C43 C44 1.388(4) . ?
C44 H44 0.9300 . ?
C44 C45 1.389(4) . ?
C45 H45 0.9300 . ?
C50 C51 1.401(4) . ?
C50 C55 1.390(4) . ?
C51 H51 0.9300 . ?
C51 C52 1.383(4) . ?
C52 H52 0.9300 . ?
C52 C53 1.379(5) . ?
C53 H53 0.9300 . ?
C53 C54 1.389(5) . ?
C54 H54 0.9300 . ?
C54 C55 1.391(4) . ?
C55 H55 0.9300 . ?
C60 C61 1.398(4) . ?
C60 C65 1.391(4) . ?
C61 H61 0.9300 . ?
C61 C62 1.390(4) . ?
C62 H62 0.9300 . ?
C62 C63 1.385(4) . ?
C63 H63 0.9300 . ?
C63 C64 1.383(4) . ?
C64 H64 0.9300 . ?
C64 C65 1.393(4) . ?
C65 H65 0.9300 . ?
B1 H1 1.135(18) . ?
B2 H2 1.150(17) . ?

loop_
_geom_torsion_atom_site_label_1
_geom_torsion_atom_site_label_2
_geom_torsion_atom_site_label_3
_geom_torsion_atom_site_label_4
_geom_torsion
_geom_torsion_site_symmetry_1
_geom_torsion_site_symmetry_2
_geom_torsion_site_symmetry_3
_geom_torsion_site_symmetry_4
_geom_torsion_publ_flag
Pt1 P1 C40 C41 -49.7(2) . . . . ?
Pt1 P1 C40 C45 129.5(2) . . . . ?
Pt1 P1 C50 C51 -51.4(2) . . . . ?
Pt1 P1 C50 C55 139.4(2) . . . . ?
Pt1 P1 C60 C61 168.2(2) . . . . ?
Pt1 P1 C60 C65 -8.9(2) . . . . ?
Pt1 N7 N8 C23 173.22(16) . . . . ?
Pt1 N7 N8 B2 4.7(3) . . . . ?
Pt1 N7 C21 C20 6.2(4) . . . . ?
Pt1 N7 C21 C22 -172.61(18) . . . . ?
Pt1 N9 N10 C28 -177.58(17) . . . . ?
Pt1 N9 N10 B2 -13.7(3) . . . . ?
Pt1 N9 C26 C25 0.5(4) . . . . ?
Pt1 N9 C26 C27 178.03(19) . . . . ?
W1 N1 N2 C7 172.03(17) . . . . ?
W1 N1 N2 B1 -13.9(3) . . . . ?
W1 N1 C5 C4 9.1(4) . . . . ?
W1 N1 C5 C6 -170.88(19) . . . . ?
W1 N3 N4 C12 171.57(17) . . . . ?
W1 N3 N4 B1 -17.6(3) . . . . ?
W1 N3 C10 C9 11.1(4) . . . . ?
W1 N3 C10 C11 -170.08(19) . . . . ?
W1 N5 N6 C17 173.95(17) . . . . ?
W1 N5 N6 B1 -10.5(3) . . . . ?
W1 N5 C15 C14 4.2(4) . . . . ?
W1 N5 C15 C16 -174.05(19) . . . . ?
P1 C40 C41 C42 177.1(2) . . . . ?
P1 C40 C45 C44 -177.1(2) . . . . ?
P1 C50 C51 C52 -169.6(2) . . . . ?
P1 C50 C55 C54 169.0(2) . . . . ?
P1 C60 C61 C62 -178.9(2) . . . . ?
P1 C60 C65 C64 178.2(2) . . . . ?
N1 N2 C7 C6 0.9(3) . . . . ?
N1 N2 C7 C8 -177.5(2) . . . . ?
N1 N2 B1 N4 68.0(3) . . . . ?
N1 N2 B1 N6 -50.6(3) . . . . ?
N1 C5 C6 C7 0.0(3) . . . . ?
N2 N1 C5 C4 -179.5(3) . . . . ?
N2 N1 C5 C6 0.5(3) . . . . ?
N3 N4 C12 C11 0.4(3) . . . . ?
N3 N4 C12 C13 178.6(2) . . . . ?
N3 N4 B1 N2 -50.4(3) . . . . ?
N3 N4 B1 N6 69.0(3) . . . . ?
N3 C10 C11 C12 -1.3(3) . . . . ?
N4 N3 C10 C9 -177.2(2) . . . . ?
N4 N3 C10 C11 1.6(3) . . . . ?
N5 N6 C17 C16 1.1(3) . . . . ?
N5 N6 C17 C18 -177.5(3) . . . . ?
N5 N6 B1 N2 67.2(3) . . . . ?
N5 N6 B1 N4 -51.9(3) . . . . ?
N5 C15 C16 C17 1.1(3) . . . . ?
N6 N5 C15 C14 177.8(2) . . . . ?
N6 N5 C15 C16 -0.4(3) . . . . ?
N7 N8 C23 C22 0.6(3) . . . . ?
N7 N8 C23 C24 -177.4(2) . . . . ?
N7 N8 B2 N10 52.2(3) . . . . ?
N7 N8 B2 N12 -72.4(3) . . . . ?
N7 C21 C22 C23 1.5(3) . . . . ?
N8 N7 C21 C20 177.7(2) . . . . ?
N8 N7 C21 C22 -1.1(3) . . . . ?
N9 N10 C28 C27 -1.2(3) . . . . ?
N9 N10 C28 C29 176.7(3) . . . . ?
N9 N10 B2 N8 -48.0(3) . . . . ?
N9 N10 B2 N12 74.4(3) . . . . ?
N9 C26 C27 C28 -1.0(3) . . . . ?
N10 N9 C26 C25 -177.3(2) . . . . ?
N10 N9 C26 C27 0.3(3) . . . . ?
N11 N12 C31 C30 -175.2(3) . . . . ?
N11 N12 C31 C32 1.4(3) . . . . ?
N11 N12 B2 N8 -11.8(3) . . . . ?
N11 N12 B2 N10 -132.1(2) . . . . ?
N12 N11 C33 C32 -0.5(3) . . . . ?
N12 N11 C33 C34 178.3(3) . . . . ?
N12 C31 C32 C33 -1.6(3) . . . . ?
C4 C5 C6 C7 -179.9(3) . . . . ?
C5 N1 N2 C7 -0.9(3) . . . . ?
C5 N1 N2 B1 173.2(2) . . . . ?
C5 C6 C7 N2 -0.5(3) . . . . ?
C5 C6 C7 C8 177.7(3) . . . . ?
C7 N2 B1 N4 -119.2(3) . . . . ?
C7 N2 B1 N6 122.2(3) . . . . ?
C9 C10 C11 C12 177.4(3) . . . . ?
C10 N3 N4 C12 -1.3(3) . . . . ?
C10 N3 N4 B1 169.6(2) . . . . ?
C10 C11 C12 N4 0.5(3) . . . . ?
C10 C11 C12 C13 -177.5(3) . . . . ?
C12 N4 B1 N2 118.4(3) . . . . ?
C12 N4 B1 N6 -122.1(3) . . . . ?
C14 C15 C16 C17 -177.0(3) . . . . ?
C15 N5 N6 C17 -0.5(3) . . . . ?
C15 N5 N6 B1 175.1(2) . . . . ?
C15 C16 C17 N6 -1.4(3) . . . . ?
C15 C16 C17 C18 177.2(3) . . . . ?
C17 N6 B1 N2 -118.3(3) . . . . ?
C17 N6 B1 N4 122.6(3) . . . . ?
C20 C21 C22 C23 -177.3(3) . . . . ?
C21 N7 N8 C23 0.3(3) . . . . ?
C21 N7 N8 B2 -168.1(2) . . . . ?
C21 C22 C23 N8 -1.2(3) . . . . ?
C21 C22 C23 C24 176.6(3) . . . . ?
C23 N8 B2 N10 -114.1(3) . . . . ?
C23 N8 B2 N12 121.3(3) . . . . ?
C25 C26 C27 C28 176.4(3) . . . . ?
C26 N9 N10 C28 0.6(3) . . . . ?
C26 N9 N10 B2 164.5(2) . . . . ?
C26 C27 C28 N10 1.4(3) . . . . ?
C26 C27 C28 C29 -176.5(3) . . . . ?
C28 N10 B2 N8 112.6(3) . . . . ?
C28 N10 B2 N12 -124.9(3) . . . . ?
C30 C31 C32 C33 174.6(3) . . . . ?
C31 N12 B2 N8 -171.0(2) . . . . ?
C31 N12 B2 N10 68.6(3) . . . . ?
C31 C32 C33 N11 1.3(3) . . . . ?
C31 C32 C33 C34 -177.3(3) . . . . ?
C33 N11 N12 C31 -0.5(3) . . . . ?
C33 N11 N12 B2 -163.0(2) . . . . ?
C40 P1 C50 C51 75.0(2) . . . . ?
C40 P1 C50 C55 -94.3(2) . . . . ?
C40 P1 C60 C61 42.8(3) . . . . ?
C40 P1 C60 C65 -134.3(2) . . . . ?
C40 C41 C42 C43 0.3(4) . . . . ?
C41 C40 C45 C44 2.2(4) . . . . ?
C41 C42 C43 C44 1.6(5) . . . . ?
C42 C43 C44 C45 -1.6(5) . . . . ?
C43 C44 C45 C40 -0.3(5) . . . . ?
C45 C40 C41 C42 -2.2(4) . . . . ?
C50 P1 C40 C41 -176.1(2) . . . . ?
C50 P1 C40 C45 3.2(3) . . . . ?
C50 P1 C60 C61 -61.9(3) . . . . ?
C50 P1 C60 C65 121.0(2) . . . . ?
C50 C51 C52 C53 0.1(4) . . . . ?
C51 C50 C55 C54 0.0(4) . . . . ?
C51 C52 C53 C54 -0.6(5) . . . . ?
C52 C53 C54 C55 0.8(5) . . . . ?
C53 C54 C55 C50 -0.5(5) . . . . ?
C55 C50 C51 C52 0.2(4) . . . . ?
C60 P1 C40 C41 73.2(2) . . . . ?
C60 P1 C40 C45 -107.5(2) . . . . ?
C60 P1 C50 C51 -179.1(2) . . . . ?
C60 P1 C50 C55 11.6(3) . . . . ?
C60 C61 C62 C63 1.4(5) . . . . ?
C61 C60 C65 C64 1.0(4) . . . . ?
C61 C62 C63 C64 -0.3(5) . . . . ?
C62 C63 C64 C65 -0.5(5) . . . . ?
C63 C64 C65 C60 0.1(4) . . . . ?
C65 C60 C61 C62 -1.8(4) . . . . ?
B1 N2 C7 C6 -172.4(3) . . . . ?
B1 N2 C7 C8 9.2(4) . . . . ?
B1 N4 C12 C11 -169.3(3) . . . . ?
B1 N4 C12 C13 8.9(4) . . . . ?
B1 N6 C17 C16 -173.8(3) . . . . ?
B1 N6 C17 C18 7.6(4) . . . . ?
B2 N8 C23 C22 168.0(2) . . . . ?
B2 N8 C23 C24 -9.9(4) . . . . ?
B2 N10 C28 C27 -164.1(2) . . . . ?
B2 N10 C28 C29 13.8(4) . . . . ?
B2 N12 C31 C30 -14.1(4) . . . . ?
B2 N12 C31 C32 162.4(3) . . . . ?

loop_
_exptl_oxdiff_crystal_face_indexfrac_h
_exptl_oxdiff_crystal_face_indexfrac_k
_exptl_oxdiff_crystal_face_indexfrac_l
_exptl_oxdiff_crystal_face_x
_exptl_oxdiff_crystal_face_y
_exptl_oxdiff_crystal_face_z
1.3416 -5.3554 6.6816 0.2055 0.8633 0.4611
-6.8739 -0.6305 0.6566 0.1014 0.4165 -0.9035
6.8796 -1.0426 1.4233 -0.0327 -0.1283 0.9912
0.5513 -8.2855 -7.8806 -0.9395 0.2241 0.2590
-0.6011 8.2820 7.8475 0.9377 -0.2236 -0.2661
-6.7428 -0.8165 -4.8252 -0.2927 0.0720 -0.9535
6.7583 0.6530 4.6725 0.2743 -0.0676 0.9593
-0.0164 5.4048 -6.7408 -0.2236 -0.9326 -0.2834
